data_7119732
loop_
_publ_author_name
'Casula, Arianna'
'Llopis-Lorente, Antoni'
'Garau, Alessandra'
'Isaia, Francesco'
'Kubicki, Maciej'
'Lippolis, Vito'
'Sancen\'on, F\'elix'
'Mart\'inez-M\'a\~nez, Ram\'on'
'Owczarzak, Agata'
'Santi, Claudio'
'Andrea Scorciapino, M.'
'Caltagirone, Claudia'

_publ_section_title
;
 A new class of silica-supported chromo-fluorogenic chemosensors for anion
 recognition based on a selenourea scaffold.
;
_journal_issue 26
_journal_name_full 'Chemical communications (Cambridge, England)'
_journal_page_first 3729
_journal_page_last 3732
_journal_paper_doi 10.1039/c7cc01214d
_journal_volume 53
_journal_year 2017
_chemical_formula_moiety 'C18 H13 N3 O2'
_chemical_formula_sum 'C18 H13 N3 O2'
_chemical_formula_weight 303.31
_space_group_crystal_system monoclinic
_space_group_IT_number 14
_space_group_name_Hall '-P 2yn'
_space_group_name_H-M_alt 'P 1 21/n 1'
_symmetry_space_group_name_Hall '-P 2yn'
_symmetry_space_group_name_H-M 'P 1 21/n 1'
_atom_sites_solution_hydrogens mixed
_audit_creation_method SHELXL-2014/7
_audit_update_record
;
2016-12-07 deposited with the CCDC.
2017-03-02 downloaded from the CCDC.
;
_cell_angle_alpha 90
_cell_angle_beta 115.297(17)
_cell_angle_gamma 90
_cell_formula_units_Z 4
_cell_length_a 18.832(3)
_cell_length_b 3.8846(6)
_cell_length_c 20.977(3)
_cell_measurement_reflns_used 1315
_cell_measurement_temperature 130(1)
_cell_measurement_theta_max 74.6240
_cell_measurement_theta_min 4.1460
_cell_volume 1387.4(4)
_computing_cell_refinement
;
CrysAlisPro 1.171.38.43 (Rigaku Oxford Diffraction, 2015)
;
_computing_data_collection
;
CrysAlisPro 1.171.38.43 (Rigaku Oxford Diffraction, 2015)
;
_computing_data_reduction
;
CrysAlisPro 1.171.38.43 (Rigaku Oxford Diffraction, 2015)
;
_computing_molecular_graphics 'Mercury (MacRae et al., 2009)'
_computing_publication_material 'SHELXL (Sheldrick, 2015)'
_computing_structure_refinement 'SHELXL (Sheldrick, 2015)'
_computing_structure_solution 'SIR92 (Altomare et al., 1993)'
_diffrn_ambient_environment N~2~
_diffrn_ambient_temperature 130(1)
_diffrn_detector 'CCD plate'
_diffrn_detector_area_resol_mean 10.5357
_diffrn_detector_type Atlas
_diffrn_measured_fraction_theta_full 0.994
_diffrn_measured_fraction_theta_max 0.994
_diffrn_measurement_device 'four-circle diffractometer'
_diffrn_measurement_device_type 'SuperNova, Single source at offset, Atlas'
_diffrn_measurement_method '/w scan'
_diffrn_radiation_monochromator mirror
_diffrn_radiation_probe x-ray
_diffrn_radiation_type 'Cu K\a'
_diffrn_radiation_wavelength 1.54184
_diffrn_reflns_av_R_equivalents 0.0658
_diffrn_reflns_av_unetI/netI 0.0629
_diffrn_reflns_Laue_measured_fraction_full 0.994
_diffrn_reflns_Laue_measured_fraction_max 0.994
_diffrn_reflns_limit_h_max 20
_diffrn_reflns_limit_h_min -22
_diffrn_reflns_limit_k_max 4
_diffrn_reflns_limit_k_min -4
_diffrn_reflns_limit_l_max 25
_diffrn_reflns_limit_l_min -16
_diffrn_reflns_number 5060
_diffrn_reflns_point_group_measured_fraction_full 0.994
_diffrn_reflns_point_group_measured_fraction_max 0.994
_diffrn_reflns_theta_full 67.499
_diffrn_reflns_theta_max 67.499
_diffrn_reflns_theta_min 2.645
_diffrn_source 'micro-focus sealed X-ray tube'
_diffrn_source_type 'SuperNova (Cu) X-ray Source'
_exptl_absorpt_coefficient_mu 0.794
_exptl_absorpt_correction_T_max 0.76233
_exptl_absorpt_correction_T_min 0.74927
_exptl_absorpt_correction_type multi-scan
_exptl_absorpt_process_details
;
CrysAlisPro 1.171.38.43 (Rigaku Oxford Diffraction, 2015)
Spherical absorption correction
 using equivalent radius and absorption coefficient.
Empirical absorption correction using spherical harmonics,
 implemented in SCALE3 ABSPACK scaling algorithm.
;
_exptl_crystal_colour yellow
_exptl_crystal_density_diffrn 1.452
_exptl_crystal_description prism
_exptl_crystal_F_000 632
_exptl_crystal_size_max 0.12
_exptl_crystal_size_mid 0.05
_exptl_crystal_size_min 0.05
_refine_diff_density_max 0.306
_refine_diff_density_min -0.425
_refine_diff_density_rms 0.079
_refine_ls_extinction_method none
_refine_ls_goodness_of_fit_ref 1.076
_refine_ls_hydrogen_treatment mixed
_refine_ls_matrix_type full
_refine_ls_number_parameters 213
_refine_ls_number_reflns 2502
_refine_ls_number_restraints 0
_refine_ls_restrained_S_all 1.076
_refine_ls_R_factor_all 0.0935
_refine_ls_R_factor_gt 0.0742
_refine_ls_shift/su_max 0.000
_refine_ls_shift/su_mean 0.000
_refine_ls_structure_factor_coef Fsqd
_refine_ls_weighting_details 'w=1/[\s^2^(Fo^2^)+(0.0926P)^2^+0.2500P] where P=(Fo^2^+2Fc^2^)/3'
_refine_ls_weighting_scheme calc
_refine_ls_wR_factor_gt 0.1816
_refine_ls_wR_factor_ref 0.1972
_reflns_Friedel_coverage 0.000
_reflns_number_gt 1839
_reflns_number_total 2502
_reflns_threshold_expression 'I > 2\s(I)'
_cod_data_source_file c7cc01214d2.cif
_cod_data_source_block 1
_cod_depositor_comments 'Adding full bibliography for 7119732.cif.'
_cod_database_code 7119732
_shelx_shelxl_version_number 2014/7
_shelx_space_group_comment
;
The symmetry employed for this shelxl refinement is uniquely defined
by the following loop, which should always be used as a source of
symmetry information in preference to the above space-group names.
They are only intended as comments.
;

loop_
_space_group_symop_operation_xyz
'x, y, z'
'-x+1/2, y+1/2, -z+1/2'
'-x, -y, -z'
'x-1/2, -y-1/2, z-1/2'

loop_
_atom_site_label
_atom_site_type_symbol
_atom_site_fract_x
_atom_site_fract_y
_atom_site_fract_z
_atom_site_U_iso_or_equiv
_atom_site_adp_type
_atom_site_occupancy
_atom_site_site_symmetry_order
_atom_site_calc_flag
_atom_site_refinement_flags_posn
_atom_site_refinement_flags_adp
O1 O 0.43223(11) 0.2023(6) 0.41959(10) 0.0416(6) Uani 1 1 d . .
C2 C 0.36091(17) 0.0546(9) 0.38103(16) 0.0397(7) Uani 1 1 d . .
O2 O 0.31592(12) 0.0330(7) 0.40907(11) 0.0490(7) Uani 1 1 d . .
C3 C 0.34434(17) -0.0622(9) 0.31044(15) 0.0386(7) Uani 1 1 d . .
H3 H 0.2955 -0.1706 0.2831 0.046 Uiso 1 1 calc R U
C4 C 0.39701(17) -0.0206(8) 0.28220(15) 0.0361(7) Uani 1 1 d . .
C41 C 0.37684(18) -0.1349(9) 0.20792(15) 0.0419(7) Uani 1 1 d . .
H41A H 0.3248 -0.2430 0.1879 0.063 Uiso 1 1 calc R U
H41B H 0.4161 -0.3012 0.2082 0.063 Uiso 1 1 calc R U
H41C H 0.3765 0.0650 0.1793 0.063 Uiso 1 1 calc R U
C5 C 0.47076(16) 0.1429(8) 0.32343(15) 0.0342(7) Uani 1 1 d . .
C6 C 0.53168(17) 0.2036(8) 0.30215(15) 0.0377(7) Uani 1 1 d . .
H6 H 0.5245 0.1289 0.2567 0.045 Uiso 1 1 calc R U
C7 C 0.60021(17) 0.3646(9) 0.34415(15) 0.0390(7) Uani 1 1 d . .
H7 H 0.6394 0.4000 0.3276 0.047 Uiso 1 1 calc R U
C8 C 0.61326(15) 0.4795(8) 0.41247(15) 0.0356(7) Uani 1 1 d . .
C9 C 0.55468(16) 0.4128(9) 0.43552(14) 0.0369(7) Uani 1 1 d . .
H9 H 0.5623 0.4806 0.4815 0.044 Uiso 1 1 calc R U
C10 C 0.48720(16) 0.2519(9) 0.39239(15) 0.0362(7) Uani 1 1 d . .
N11 N 0.67940(14) 0.6526(7) 0.45895(12) 0.0386(6) Uani 1 1 d . .
H11 H 0.681(2) 0.737(10) 0.501(2) 0.054(10) Uiso 1 1 d . .
C12 C 0.74251(17) 0.7715(9) 0.44822(15) 0.0375(7) Uani 1 1 d . .
C121 C 0.80037(17) 0.9482(9) 0.50990(16) 0.0401(7) Uani 1 1 d . .
N121 N 0.84550(16) 1.1014(9) 0.55647(15) 0.0497(7) Uani 1 1 d . .
N13 N 0.74862(15) 0.7401(8) 0.38976(13) 0.0429(7) Uani 1 1 d . .
C14 C 0.81785(17) 0.8461(9) 0.38318(15) 0.0376(7) Uani 1 1 d . .
C15 C 0.80707(18) 1.0356(9) 0.32331(15) 0.0418(8) Uani 1 1 d . .
H15 H 0.7558 1.1037 0.2909 0.050 Uiso 1 1 calc R U
C16 C 0.87212(19) 1.1244(10) 0.31144(16) 0.0456(8) Uani 1 1 d . .
H16 H 0.8652 1.2561 0.2710 0.055 Uiso 1 1 calc R U
C17 C 0.94664(18) 1.0223(10) 0.35798(17) 0.0459(8) Uani 1 1 d . .
H17 H 0.9907 1.0811 0.3493 0.055 Uiso 1 1 calc R U
C18 C 0.95685(18) 0.8352(10) 0.41698(17) 0.0461(8) Uani 1 1 d . .
H18 H 1.0081 0.7660 0.4492 0.055 Uiso 1 1 calc R U
C19 C 0.89211(17) 0.7464(9) 0.42972(16) 0.0421(8) Uani 1 1 d . .
H19 H 0.8994 0.6172 0.4705 0.050 Uiso 1 1 calc R U

loop_
_atom_site_aniso_label
_atom_site_aniso_U_11
_atom_site_aniso_U_22
_atom_site_aniso_U_33
_atom_site_aniso_U_23
_atom_site_aniso_U_13
_atom_site_aniso_U_12
O1 0.0348(10) 0.0611(15) 0.0379(10) -0.0042(10) 0.0240(9) -0.0043(10)
C2 0.0325(14) 0.051(2) 0.0420(15) -0.0011(14) 0.0217(12) -0.0037(14)
O2 0.0389(11) 0.0749(18) 0.0438(11) -0.0063(12) 0.0278(10) -0.0062(11)
C3 0.0331(14) 0.0463(19) 0.0392(15) -0.0052(14) 0.0183(12) -0.0034(14)
C4 0.0385(14) 0.0357(17) 0.0400(14) 0.0008(13) 0.0224(12) 0.0031(13)
C41 0.0441(15) 0.050(2) 0.0369(14) -0.0023(14) 0.0221(13) -0.0052(15)
C5 0.0323(13) 0.0382(17) 0.0366(14) 0.0008(13) 0.0190(11) 0.0023(13)
C6 0.0411(15) 0.0441(19) 0.0357(14) -0.0018(13) 0.0238(12) 0.0000(14)
C7 0.0387(14) 0.0488(19) 0.0391(14) 0.0014(14) 0.0256(13) 0.0014(14)
C8 0.0293(13) 0.0450(19) 0.0363(14) 0.0037(13) 0.0176(11) 0.0009(13)
C9 0.0344(14) 0.0483(19) 0.0348(13) -0.0006(13) 0.0212(12) 0.0002(14)
C10 0.0327(13) 0.0453(18) 0.0411(15) 0.0012(13) 0.0257(12) 0.0000(13)
N11 0.0349(12) 0.0528(17) 0.0346(12) -0.0014(12) 0.0213(10) -0.0025(12)
C12 0.0348(14) 0.0444(18) 0.0378(14) 0.0026(13) 0.0198(12) 0.0002(13)
C121 0.0361(15) 0.051(2) 0.0416(15) -0.0006(15) 0.0249(13) -0.0015(15)
N121 0.0450(14) 0.065(2) 0.0476(15) -0.0050(15) 0.0281(13) -0.0043(15)
N13 0.0389(12) 0.0577(18) 0.0408(13) -0.0003(13) 0.0255(11) -0.0003(13)
C14 0.0361(14) 0.0436(18) 0.0408(14) -0.0045(14) 0.0237(12) -0.0016(14)
C15 0.0401(15) 0.054(2) 0.0376(14) -0.0006(15) 0.0222(13) 0.0006(15)
C16 0.0514(17) 0.054(2) 0.0437(16) -0.0040(15) 0.0317(14) -0.0034(16)
C17 0.0413(16) 0.058(2) 0.0500(17) -0.0058(17) 0.0310(14) -0.0038(15)
C18 0.0386(15) 0.060(2) 0.0465(17) -0.0073(16) 0.0242(13) -0.0023(16)
C19 0.0397(15) 0.050(2) 0.0425(16) -0.0040(14) 0.0236(13) -0.0030(15)

loop_
_atom_type_symbol
_atom_type_description
_atom_type_scat_dispersion_real
_atom_type_scat_dispersion_imag
_atom_type_scat_source
C C 0.0181 0.0091 'International Tables Vol C Tables 4.2.6.8 and 6.1.1.4'
H H 0.0000 0.0000 'International Tables Vol C Tables 4.2.6.8 and 6.1.1.4'
N N 0.0311 0.0180 'International Tables Vol C Tables 4.2.6.8 and 6.1.1.4'
O O 0.0492 0.0322 'International Tables Vol C Tables 4.2.6.8 and 6.1.1.4'

loop_
_geom_angle_atom_site_label_1
_geom_angle_atom_site_label_2
_geom_angle_atom_site_label_3
_geom_angle
C2 O1 C10 122.1(2)
O2 C2 O1 116.9(3)
O2 C2 C3 125.4(3)
O1 C2 C3 117.7(2)
C4 C3 C2 121.8(3)
C4 C3 H3 119.1
C2 C3 H3 119.1
C3 C4 C5 119.1(3)
C3 C4 C41 120.4(3)
C5 C4 C41 120.4(2)
C4 C41 H41A 109.5
C4 C41 H41B 109.5
H41A C41 H41B 109.5
C4 C41 H41C 109.5
H41A C41 H41C 109.5
H41B C41 H41C 109.5
C10 C5 C6 114.9(3)
C10 C5 C4 119.0(2)
C6 C5 C4 126.1(3)
C7 C6 C5 122.9(3)
C7 C6 H6 118.6
C5 C6 H6 118.6
C6 C7 C8 120.3(2)
C6 C7 H7 119.9
C8 C7 H7 119.9
N11 C8 C9 116.7(2)
N11 C8 C7 125.4(2)
C9 C8 C7 117.9(3)
C10 C9 C8 120.3(3)
C10 C9 H9 119.8
C8 C9 H9 119.8
C9 C10 O1 116.0(2)
C9 C10 C5 123.7(2)
O1 C10 C5 120.2(3)
C12 N11 C8 128.8(2)
C12 N11 H11 111(2)
C8 N11 H11 120(2)
N13 C12 N11 123.9(3)
N13 C12 C121 123.6(3)
N11 C12 C121 112.4(2)
N121 C121 C12 176.7(4)
C12 N13 C14 121.5(3)
C19 C14 C15 120.0(3)
C19 C14 N13 122.9(3)
C15 C14 N13 116.8(3)
C16 C15 C14 119.4(3)
C16 C15 H15 120.3
C14 C15 H15 120.3
C17 C16 C15 120.5(3)
C17 C16 H16 119.7
C15 C16 H16 119.7
C18 C17 C16 119.8(3)
C18 C17 H17 120.1
C16 C17 H17 120.1
C17 C18 C19 120.3(3)
C17 C18 H18 119.9
C19 C18 H18 119.9
C14 C19 C18 120.0(3)
C14 C19 H19 120.0
C18 C19 H19 120.0

loop_
_geom_bond_atom_site_label_1
_geom_bond_atom_site_label_2
_geom_bond_distance
O1 C2 1.363(4)
O1 C10 1.393(3)
C2 O2 1.223(3)
C2 C3 1.449(4)
C3 C4 1.365(4)
C3 H3 0.9500
C4 C5 1.433(4)
C4 C41 1.504(4)
C41 H41A 0.9800
C41 H41B 0.9800
C41 H41C 0.9800
C5 C10 1.409(4)
C5 C6 1.417(4)
C6 C7 1.364(4)
C6 H6 0.9500
C7 C8 1.419(4)
C7 H7 0.9500
C8 N11 1.384(4)
C8 C9 1.405(4)
C9 C10 1.357(4)
C9 H9 0.9500
N11 C12 1.380(4)
N11 H11 0.93(4)
C12 N13 1.286(4)
C12 C121 1.459(5)
C121 N121 1.149(4)
N13 C14 1.429(4)
C14 C19 1.375(4)
C14 C15 1.394(4)
C15 C16 1.394(4)
C15 H15 0.9500
C16 C17 1.382(5)
C16 H16 0.9500
C17 C18 1.376(5)
C17 H17 0.9500
C18 C19 1.398(4)
C18 H18 0.9500
C19 H19 0.9500

loop_
_geom_hbond_atom_site_label_D
_geom_hbond_atom_site_label_H
_geom_hbond_atom_site_label_A
_geom_hbond_distance_DH
_geom_hbond_distance_HA
_geom_hbond_distance_DA
_geom_hbond_angle_DHA
_geom_hbond_site_symmetry_A
C7 H7 N13 0.95 2.32 2.927(4) 121.1 .
C9 H9 O1 0.95 2.38 3.301(3) 164.0 3_666
N11 H11 O2 0.93(4) 2.06(4) 2.993(3) 175(3) 3_666
